data_7209497
loop_
_publ_author_name
'Bluhm, K.'
'Schaefer, J.'

_publ_section_title
;
 Cu Tb2 (B8 O16): Das erste "Metaborat" mit einem 1/infinite(B8 O16)8-
 -Anion
;
_journal_name_full
;
Zeitschrift fuer Naturforschung, Teil B. Anorganische Chemie, Organische
 Chemie (42,1987-)
;
_journal_page_first 757
_journal_page_last 761
_journal_volume 50
_journal_year 1995
_chemical_formula_sum 'B8 Cu O16 Tb2'
_chemical_name_systematic 'Cu Tb2 (B8 O16)'
_space_group_IT_number 14
_symmetry_space_group_name_Hall '-P 2ybc'
_symmetry_space_group_name_H-M 'P 1 21/c 1'
_cell_angle_alpha 90
_cell_angle_beta 90.45
_cell_angle_gamma 90
_cell_formula_units_Z 2
_cell_length_a 10.246
_cell_length_b 8.3493
_cell_length_c 6.2287
_cell_volume 532.830
_citation_journal_id_ASTM ZNBSEN
_cod_data_source_file boron4-x_353.cif
_cod_data_source_block B8Cu1O16Tb2
_cod_original_cell_volume 532.8298
_cod_original_formula_sum 'B8 Cu1 O16 Tb2'
_cod_database_code 7209497

loop_
_symmetry_equiv_pos_as_xyz
x,y,z
-x,y+1/2,-z+1/2
-x,-y,-z
x,-y-1/2,z-1/2

loop_
_atom_site_label
_atom_site_type_symbol
_atom_site_fract_x
_atom_site_fract_y
_atom_site_fract_z
_atom_site_occupancy
_atom_site_U_iso_or_equiv
O8 O-2 0.642 0.6542 0.0609 1 0.0
O7 O-2 0.5072 0.8775 0.1528 1 0.0
Cu1 Cu+2 0.5 0.5 0 1 0.0
Tb1 Tb+3 0.81781 0.48773 0.00773 1 0.0
O5 O-2 0.263 0.0964 0.8407 1 0.0
O6 O-2 0.3669 0.6596 0.0553 1 0.0
O4 O-2 0.2793 0.9121 0.145 1 0.0
B1 B+3 0.0009 0.1819 0.1095 1 0.0
B4 B+3 0.6285 0.8059 0.1235 1 0.0
B3 B+3 0.3857 0.8115 0.1138 1 0.0
O3 O-2 0.1072 0.0793 0.1377 1 0.0
O2 O-2 0.8763 0.1194 0.1494 1 0.0
B2 B+3 0.1931 0.9943 0.9918 1 0.0
O1 O-2 0.0119 0.335 0.0542 1 0.0
